data_2109021
loop_
_publ_author_name
'Cametti, Georgia'
'Nagashima, Mariko'
'Churakov, Sergey V.'

_publ_section_title
;
 Role of lone-pair electron localization in temperature-induced phase
 transitions in mimetite
;
_journal_issue 4
_journal_name_full 'Acta Crystallographica Section B'
_journal_page_first
;
;
_journal_paper_doi 10.1107/S2052520622006254
_journal_volume 78
_journal_year 2022
_chemical_formula_sum 'As4 Cl1.33 O16 Pb6.67'
_chemical_formula_weight 1984.21
_chemical_name_common mimetite
_space_group_crystal_system monoclinic
_space_group_IT_number 14
_space_group_name_Hall '-P 2bc'
_space_group_name_H-M_alt 'P 1 1 21/b'
_atom_sites_solution_primary direct
_atom_sites_solution_secondary difmap
_audit_creation_method SHELXL-2014
_cell_angle_alpha 90
_cell_angle_beta 90
_cell_angle_gamma 120.039(5)
_cell_formula_units_Z 3
_cell_length_a 10.2378(3)
_cell_length_b 20.4573(7)
_cell_length_c 7.4457(2)
_cell_measurement_reflns_used 17310
_cell_measurement_temperature 288(2)
_cell_measurement_theta_max 29.3630
_cell_measurement_theta_min 1.8280
_cell_volume 1349.96(10)
_computing_cell_refinement 'CrysAlisPro 1.171.41.104a'
_computing_data_collection 'CrysAlisPro 1.171.41.104a'
_computing_data_reduction 'CrysAlisPro 1.171.41.104a'
_computing_structure_refinement 'SHELXL-2014 (Sheldrick, 2014)'
_computing_structure_solution 'SHELXS-2013 (Scheldrick, 2008)'
_diffrn_ambient_temperature 288(2)
_diffrn_detector_area_resol_mean 10.000
_diffrn_measured_fraction_theta_full 0.999
_diffrn_measured_fraction_theta_max 0.996
_diffrn_measurement_device_type 'XtaLAB Synergy, Dualflex, Hypix'
_diffrn_measurement_method 'o scan'
_diffrn_radiation_type AgK\a
_diffrn_radiation_wavelength 0.56087
_diffrn_reflns_av_R_equivalents 0.0457
_diffrn_reflns_av_unetI/netI 0.0373
_diffrn_reflns_Laue_measured_fraction_full 0.999
_diffrn_reflns_Laue_measured_fraction_max 0.996
_diffrn_reflns_limit_h_max 15
_diffrn_reflns_limit_h_min -15
_diffrn_reflns_limit_k_max 31
_diffrn_reflns_limit_k_min -31
_diffrn_reflns_limit_l_max 11
_diffrn_reflns_limit_l_min -11
_diffrn_reflns_number 22378
_diffrn_reflns_point_group_measured_fraction_full 0.999
_diffrn_reflns_point_group_measured_fraction_max 0.996
_diffrn_reflns_theta_full 19.665
_diffrn_reflns_theta_max 25.557
_diffrn_reflns_theta_min 1.813
_diffrn_source 'micro-focus sealed X-ray tube'
_exptl_absorpt_coefficient_mu 37.686
_exptl_absorpt_correction_T_max 1.00
_exptl_absorpt_correction_T_min 0.37590
_exptl_absorpt_correction_type multi-scan
_exptl_absorpt_process_details 'SCALE 3 ABSPACK'
_exptl_crystal_colour pale-orange
_exptl_crystal_density_diffrn 7.322
_exptl_crystal_description fragment
_exptl_crystal_F_000 2488
_exptl_crystal_size_max 0.100
_exptl_crystal_size_mid 0.06
_exptl_crystal_size_min 0.04
_refine_diff_density_max 4.444
_refine_diff_density_min -5.280
_refine_diff_density_rms 0.625
_refine_ls_extinction_method none
_refine_ls_goodness_of_fit_ref 1.138
_refine_ls_hydrogen_treatment undef
_refine_ls_matrix_type full
_refine_ls_number_parameters 192
_refine_ls_number_reflns 5136
_refine_ls_number_restraints 0
_refine_ls_restrained_S_all 1.138
_refine_ls_R_factor_all 0.0465
_refine_ls_R_factor_gt 0.0394
_refine_ls_shift/su_max 0.001
_refine_ls_shift/su_mean 0.000
_refine_ls_structure_factor_coef Fsqd
_refine_ls_weighting_details 'w=1/[\s^2^(Fo^2^)+(0.0142P)^2^+76.3600P] where P=(Fo^2^+2Fc^2^)/3'
_refine_ls_weighting_scheme calc
_refine_ls_wR_factor_gt 0.0837
_refine_ls_wR_factor_ref 0.0861
_reflns_Friedel_coverage 0.000
_reflns_number_gt 4525
_reflns_number_total 5136
_reflns_threshold_expression 'I > 2\s(I)'
_cod_data_source_file tq5003sup1.cif
_cod_data_source_block Mim173K
_cod_depositor_comments
;
The following automatic conversions were performed:

data item '_atom_sites_solution_secondary' value 'Difmap' was changed
to 'difmap' in accordance with the
/home/data/users/saulius/crontab/automatic-downloads/rss-feeds/IUCr/lib/dictionaries/cif_core.dic
dictionary named 'cif_core.dic' version 2.4.2 last updated on
2011-04-26.

Automatic conversion script
Id: cif_fix_values 7556 2019-12-06 15:28:31Z antanas 
;
_cod_original_cell_volume 1349.96(9)
_cod_database_code 2109021
_shelx_space_group_comment
;
The symmetry employed for this shelxl refinement is uniquely defined
by the following loop, which should always be used as a source of
symmetry information in preference to the above space-group names.
They are only intended as comments.
;
_shelxl_version_number 2014-1

loop_
_space_group_symop_operation_xyz
'x, y, z'
'-x, -y+1/2, z+1/2'
'-x, -y, -z'
'x, y-1/2, -z-1/2'

loop_
_atom_site_label
_atom_site_type_symbol
_atom_site_fract_x
_atom_site_fract_y
_atom_site_fract_z
_atom_site_U_iso_or_equiv
_atom_site_adp_type
_atom_site_occupancy
_atom_site_site_symmetry_order
_atom_site_calc_flag
_atom_site_refinement_flags_posn
_atom_site_refinement_flags_adp
_atom_site_refinement_flags_occupancy
_atom_site_disorder_assembly
_atom_site_disorder_group
Pb1A Pb 0.67171(4) 0.41433(2) 0.00758(5) 0.00962(8) Uani 1 1 d . . . . .
Pb1B Pb 0.33841(4) 0.58049(2) 0.50637(5) 0.00904(7) Uani 1 1 d . . . . .
Pb2A Pb 0.00320(4) 0.37496(2) 0.23784(5) 0.01039(11) Uani 0.993(3) 1 d . . . . .
Pb2B Pb 0.24970(4) 0.37335(2) 0.74304(6) 0.01133(8) Uani 1 1 d . . . . .
Pb2C Pb 0.24669(4) 0.74878(2) 0.27201(5) 0.00880(7) Uani 1 1 d . . . . .
AsA As 0.38556(11) 0.45478(5) 0.25233(13) 0.00502(16) Uani 1 1 d . . . . .
AsB As 0.40951(11) 0.26187(5) 0.75359(13) 0.00529(16) Uani 1 1 d . . . . .
AsC As 0.02343(11) 0.55758(5) 0.24594(12) 0.00474(16) Uani 1 1 d . . . . .
O1A O 0.4937(9) 0.4140(4) 0.2474(10) 0.0096(13) Uani 1 1 d . . . . .
O1B O 0.3269(9) 0.6663(4) 0.7503(10) 0.0103(13) Uani 1 1 d . . . . .
O1C O 0.8333(8) 0.5036(4) 0.2509(10) 0.0080(12) Uani 1 1 d . . . . .
O2A O 0.4877(9) 0.5489(4) 0.2195(12) 0.0138(15) Uani 1 1 d . . . . .
O2B O 0.6016(18) 0.3060(9) 0.721(2) 0.013(3) Uiso 0.54(2) 1 d . . P . .
O2B1 O 0.4065(18) 0.1968(9) 0.292(2) 0.013(3) Uiso 0.54(2) 1 d . . P . .
O2C O 0.1088(9) 0.5059(4) 0.2825(11) 0.0131(14) Uani 1 1 d . . . . .
O3A O 0.2495(9) 0.4183(5) 0.0944(11) 0.0136(15) Uani 1 1 d . . . . .
O3B O 0.666(3) 0.7071(10) 0.085(2) 0.018(3) Uani 0.523(17) 1 d . . P . .
O3B1 O 0.604(3) 0.7094(11) 0.046(3) 0.018(3) Uani 0.477(17) 1 d . . P . .
O3C O 0.0847(10) 0.6001(5) 0.0444(11) 0.0163(16) Uani 1 1 d . . . . .
O3D O 0.2985(10) 0.4430(5) 0.4542(11) 0.0154(16) Uani 1 1 d . . . . .
O3E O 0.663(2) 0.7075(9) 0.398(2) 0.011(2) Uiso 0.523(17) 1 d . . P . .
O3E1 O 0.385(2) 0.2994(9) 0.556(2) 0.011(2) Uiso 0.477(17) 1 d . . P . .
O3F O 0.0870(11) 0.6260(5) 0.4033(11) 0.0176(17) Uani 1 1 d . . . . .
Cl Cl 0.0080(3) 0.24987(15) 0.4909(3) 0.0138(4) Uani 1 1 d . . . . .

loop_
_atom_site_aniso_label
_atom_site_aniso_U_11
_atom_site_aniso_U_22
_atom_site_aniso_U_33
_atom_site_aniso_U_23
_atom_site_aniso_U_13
_atom_site_aniso_U_12
Pb1A 0.01215(16) 0.01590(16) 0.00455(13) -0.00077(11) -0.00073(11) 0.00983(14)
Pb1B 0.01191(16) 0.01350(15) 0.00450(13) 0.00038(11) 0.00023(11) 0.00844(13)
Pb2A 0.00828(17) 0.00731(16) 0.01649(19) 0.00215(12) 0.00143(12) 0.00459(12)
Pb2B 0.00617(14) 0.00727(14) 0.01954(17) 0.00194(12) 0.00056(12) 0.00262(11)
Pb2C 0.00615(14) 0.00901(14) 0.01116(14) 0.00213(11) -0.00139(11) 0.00373(11)
AsA 0.0040(4) 0.0059(4) 0.0053(3) 0.0002(3) 0.0001(3) 0.0026(3)
AsB 0.0049(4) 0.0052(4) 0.0058(4) -0.0003(3) 0.0004(3) 0.0026(3)
AsC 0.0041(4) 0.0047(3) 0.0051(4) 0.0003(3) 0.0007(3) 0.0020(3)
O1A 0.009(3) 0.014(3) 0.009(3) 0.003(3) 0.001(2) 0.008(3)
O1B 0.014(3) 0.006(3) 0.012(3) -0.004(2) 0.000(3) 0.005(3)
O1C 0.004(3) 0.009(3) 0.008(3) 0.002(2) 0.001(2) 0.001(2)
O2A 0.010(3) 0.009(3) 0.020(4) 0.004(3) 0.003(3) 0.003(3)
O2C 0.012(3) 0.011(3) 0.019(4) 0.002(3) -0.003(3) 0.007(3)
O3A 0.010(3) 0.019(4) 0.012(3) -0.006(3) -0.006(3) 0.006(3)
O3B 0.037(10) 0.012(4) 0.013(6) 0.004(4) 0.014(6) 0.018(6)
O3B1 0.037(10) 0.012(4) 0.013(6) 0.004(4) 0.014(6) 0.018(6)
O3C 0.012(4) 0.026(4) 0.014(3) 0.012(3) 0.008(3) 0.012(3)
O3D 0.021(4) 0.017(4) 0.015(3) 0.008(3) 0.010(3) 0.014(3)
O3F 0.020(4) 0.012(3) 0.014(4) -0.007(3) 0.005(3) 0.003(3)
Cl 0.0131(10) 0.0132(10) 0.0112(10) -0.0013(8) 0.0028(8) 0.0038(8)

loop_
_atom_type_symbol
_atom_type_description
_atom_type_scat_dispersion_real
_atom_type_scat_dispersion_imag
_atom_type_scat_source
O O 0.0058 0.0036 'International Tables Vol C Tables 4.2.6.8 and 6.1.1.4'
Cl Cl 0.1009 0.0992 'International Tables Vol C Tables 4.2.6.8 and 6.1.1.4'
As As 0.2841 1.3395 'International Tables Vol C Tables 4.2.6.8 and 6.1.1.4'
Pb Pb -1.0526 6.9588 'International Tables Vol C Tables 4.2.6.8 and 6.1.1.4'

loop_
_geom_angle_atom_site_label_1
_geom_angle_atom_site_label_2
_geom_angle_atom_site_label_3
_geom_angle
_geom_angle_site_symmetry_1
_geom_angle_site_symmetry_3
_geom_angle_publ_flag
O1B Pb1A O1C 74.7(2) 3_666 . ?
O1B Pb1A O1A 74.2(3) 3_666 . ?
O1C Pb1A O1A 73.0(2) . . ?
O1B Pb1A O2B1 88.2(4) 3_666 2_654 ?
O1C Pb1A O2B1 153.5(4) . 2_654 ?
O1A Pb1A O2B1 122.1(4) . 2_654 ?
O1B Pb1A O3C 73.3(3) 3_666 3_665 ?
O1C Pb1A O3C 82.8(3) . 3_665 ?
O1A Pb1A O3C 143.5(2) . 3_665 ?
O2B1 Pb1A O3C 72.9(4) 2_654 3_665 ?
O1B Pb1A O2A 148.8(3) 3_666 3_665 ?
O1C Pb1A O2A 121.2(2) . 3_665 ?
O1A Pb1A O2A 84.8(2) . 3_665 ?
O2B1 Pb1A O2A 83.7(4) 2_654 3_665 ?
O3C Pb1A O2A 131.6(3) 3_665 3_665 ?
O1B Pb1A O3B1 80.4(5) 3_666 3_665 ?
O1C Pb1A O3B1 141.3(4) . 3_665 ?
O1A Pb1A O3B1 72.1(4) . 3_665 ?
O2B1 Pb1A O3B1 50.5(5) 2_654 3_665 ?
O3C Pb1A O3B1 117.8(5) 3_665 3_665 ?
O2A Pb1A O3B1 71.2(5) 3_665 3_665 ?
O1B Pb1A O2C 130.7(3) 3_666 3_665 ?
O1C Pb1A O2C 94.8(2) . 3_665 ?
O1A Pb1A O2C 149.3(2) . 3_665 ?
O2B1 Pb1A O2C 81.1(4) 2_654 3_665 ?
O3C Pb1A O2C 57.5(2) 3_665 3_665 ?
O2A Pb1A O2C 77.7(2) 3_665 3_665 ?
O3B1 Pb1A O2C 123.8(4) 3_665 3_665 ?
O1B Pb1A O3B 90.3(4) 3_666 3_665 ?
O1C Pb1A O3B 142.3(3) . 3_665 ?
O1A Pb1A O3B 69.7(3) . 3_665 ?
O2B1 Pb1A O3B 55.4(5) 2_654 3_665 ?
O3C Pb1A O3B 126.4(4) 3_665 3_665 ?
O2A Pb1A O3B 60.5(4) 3_665 3_665 ?
O3B1 Pb1A O3B 11.1(5) 3_665 3_665 ?
O2C Pb1A O3B 120.3(3) 3_665 3_665 ?
O1B Pb1A O3A 144.5(2) 3_666 3_665 ?
O1C Pb1A O3A 70.8(2) . 3_665 ?
O1A Pb1A O3A 88.0(2) . 3_665 ?
O2B1 Pb1A O3A 127.0(4) 2_654 3_665 ?
O3C Pb1A O3A 109.5(2) 3_665 3_665 ?
O2A Pb1A O3A 54.3(2) 3_665 3_665 ?
O3B1 Pb1A O3A 123.5(5) 3_665 3_665 ?
O2C Pb1A O3A 61.2(2) 3_665 3_665 ?
O3B Pb1A O3A 112.4(4) 3_665 3_665 ?
O1B Pb1A Pb1B 45.12(17) 3_666 3_666 ?
O1C Pb1A Pb1B 43.75(16) . 3_666 ?
O1A Pb1A Pb1B 43.08(17) . 3_666 ?
O2B1 Pb1A Pb1B 130.6(4) 2_654 3_666 ?
O3C Pb1A Pb1B 100.90(18) 3_665 3_666 ?
O2A Pb1A Pb1B 125.90(19) 3_665 3_666 ?
O3B1 Pb1A Pb1B 98.1(4) 3_665 3_666 ?
O2C Pb1A Pb1B 137.73(16) 3_665 3_666 ?
O3B Pb1A Pb1B 101.9(3) 3_665 3_666 ?
O3A Pb1A Pb1B 101.64(14) 3_665 3_666 ?
O1A Pb1B O1C 74.3(2) 3_666 3_666 ?
O1A Pb1B O1B 73.4(3) 3_666 . ?
O1C Pb1B O1B 72.7(2) 3_666 . ?
O1A Pb1B O2C 152.3(2) 3_666 . ?
O1C Pb1B O2C 86.7(2) 3_666 . ?
O1B Pb1B O2C 120.4(3) . . ?
O1A Pb1B O3D 83.8(3) 3_666 . ?
O1C Pb1B O3D 72.3(2) 3_666 . ?
O1B Pb1B O3D 142.2(2) . . ?
O2C Pb1B O3D 71.1(3) . . ?
O1A Pb1B O2B 125.1(4) 3_666 3_666 ?
O1C Pb1B O2B 145.7(4) 3_666 3_666 ?
O1B Pb1B O2B 85.7(4) . 3_666 ?
O2C Pb1B O2B 81.6(4) . 3_666 ?
O3D Pb1B O2B 132.0(4) . 3_666 ?
O1A Pb1B O3E1 72.4(4) 3_666 3_666 ?
O1C Pb1B O3E1 143.4(4) 3_666 3_666 ?
O1B Pb1B O3E1 83.4(4) . 3_666 ?
O2C Pb1B O3E1 129.7(4) . 3_666 ?
O3D Pb1B O3E1 118.2(4) . 3_666 ?
O2B Pb1B O3E1 54.8(5) 3_666 3_666 ?
O1A Pb1B O2A 97.2(3) 3_666 . ?
O1C Pb1B O2A 130.5(2) 3_666 . ?
O1B Pb1B O2A 152.6(2) . . ?
O2C Pb1B O2A 79.7(3) . . ?
O3D Pb1B O2A 58.2(2) . . ?
O2B Pb1B O2A 78.9(4) 3_666 . ?
O3E1 Pb1B O2A 69.2(4) 3_666 . ?
O1A Pb1B O3E 74.2(3) 3_666 . ?
O1C Pb1B O3E 147.5(3) 3_666 . ?
O1B Pb1B O3E 90.4(4) . . ?
O2C Pb1B O3E 125.6(3) . . ?
O3D Pb1B O3E 112.2(4) . . ?
O2B Pb1B O3E 55.4(4) 3_666 . ?
O3E1 Pb1B O3E 7.0(5) 3_666 . ?
O2A Pb1B O3E 62.2(3) . . ?
O1A Pb1B O3F 142.8(2) 3_666 . ?
O1C Pb1B O3F 89.0(2) 3_666 . ?
O1B Pb1B O3F 69.9(2) . . ?
O2C Pb1B O3F 54.1(2) . . ?
O3D Pb1B O3F 123.1(3) . . ?
O2B Pb1B O3F 58.2(4) 3_666 . ?
O3E1 Pb1B O3F 108.7(4) 3_666 . ?
O2A Pb1B O3F 118.4(2) . . ?
O3E Pb1B O3F 111.5(3) . . ?
O1A Pb1B Pb1A 44.66(18) 3_666 3_666 ?
O1C Pb1B Pb1A 43.91(17) 3_666 3_666 ?
O1B Pb1B Pb1A 42.48(18) . 3_666 ?
O2C Pb1B Pb1A 127.89(19) . 3_666 ?
O3D Pb1B Pb1A 100.68(18) . 3_666 ?
O2B Pb1B Pb1A 127.1(3) 3_666 3_666 ?
O3E1 Pb1B Pb1A 100.1(4) 3_666 3_666 ?
O2A Pb1B Pb1A 140.63(17) . 3_666 ?
O3E Pb1B Pb1A 105.4(3) . 3_666 ?
O3F Pb1B Pb1A 100.96(14) . 3_666 ?
O2C Pb2A O3C 83.8(3) . 3_565 ?
O2C Pb2A O3A 81.2(3) . . ?
O3C Pb2A O3A 88.3(3) 3_565 . ?
O2C Pb2A O3F 80.6(3) . 3_566 ?
O3C Pb2A O3F 131.5(3) 3_565 3_566 ?
O3A Pb2A O3F 133.3(3) . 3_566 ?
O2C Pb2A O1B 97.2(2) . 3_566 ?
O3C Pb2A O1B 67.0(2) 3_565 3_566 ?
O3A Pb2A O1B 155.1(2) . 3_566 ?
O3F Pb2A O1B 69.9(3) 3_566 3_566 ?
O2C Pb2A O3D 67.9(2) . . ?
O3C Pb2A O3D 137.6(3) 3_565 . ?
O3A Pb2A O3D 57.7(2) . . ?
O3F Pb2A O3D 75.6(3) 3_566 . ?
O1B Pb2A O3D 144.4(2) 3_566 . ?
O2C Pb2A Cl 130.1(2) . . ?
O3C Pb2A Cl 146.1(2) 3_565 . ?
O3A Pb2A Cl 96.9(2) . . ?
O3F Pb2A Cl 64.7(2) 3_566 . ?
O1B Pb2A Cl 102.71(15) 3_566 . ?
O3D Pb2A Cl 69.41(16) . . ?
O2A Pb2B O3E 80.1(4) 3_666 3_666 ?
O2A Pb2B O3D 83.2(3) 3_666 . ?
O3E Pb2B O3D 88.8(4) 3_666 . ?
O2A Pb2B O3B 74.7(5) 3_666 3_666 ?
O3E Pb2B O3B 55.2(5) 3_666 3_666 ?
O3D Pb2B O3B 140.0(4) . 3_666 ?
O2A Pb2B O3A 81.7(3) 3_666 1_556 ?
O3E Pb2B O3A 133.1(4) 3_666 1_556 ?
O3D Pb2B O3A 131.2(3) . 1_556 ?
O3B Pb2B O3A 78.4(4) 3_666 1_556 ?
O2A Pb2B O1C 97.9(2) 3_666 3_666 ?
O3E Pb2B O1C 155.0(4) 3_666 3_666 ?
O3D Pb2B O1C 66.2(2) . 3_666 ?
O3B Pb2B O1C 148.6(4) 3_666 3_666 ?
O3A Pb2B O1C 70.3(2) 1_556 3_666 ?
O2A Pb2B Cl 142.2(2) 3_666 . ?
O3E Pb2B Cl 67.0(4) 3_666 . ?
O3D Pb2B Cl 78.1(2) . . ?
O3B Pb2B Cl 99.6(5) 3_666 . ?
O3A Pb2B Cl 134.65(18) 1_556 . ?
O1C Pb2B Cl 104.02(15) 3_666 . ?
O2B Pb2C O2B1 12.7(4) 3_666 4_566 ?
O2B Pb2C O3F 76.0(5) 3_666 . ?
O2B1 Pb2C O3F 82.9(4) 4_566 . ?
O2B Pb2C O3B1 72.4(7) 3_666 2_665 ?
O2B1 Pb2C O3B1 82.8(7) 4_566 2_665 ?
O3F Pb2C O3B1 90.3(5) . 2_665 ?
O2B Pb2C O3B 87.1(6) 3_666 2_665 ?
O2B1 Pb2C O3B 98.3(6) 4_566 2_665 ?
O3F Pb2C O3B 86.1(5) . 2_665 ?
O3B1 Pb2C O3B 16.8(6) 2_665 2_665 ?
O2B Pb2C O3E1 81.8(6) 3_666 4_566 ?
O2B1 Pb2C O3E1 69.8(6) 4_566 4_566 ?
O3F Pb2C O3E1 134.7(4) . 4_566 ?
O3B1 Pb2C O3E1 119.7(8) 2_665 4_566 ?
O3B Pb2C O3E1 131.9(7) 2_665 4_566 ?
O2B Pb2C O1A 98.7(4) 3_666 4_566 ?
O2B1 Pb2C O1A 96.4(4) 4_566 4_566 ?
O3F Pb2C O1A 158.0(3) . 4_566 ?
O3B1 Pb2C O1A 67.8(5) 2_665 4_566 ?
O3B Pb2C O1A 72.3(5) 2_665 4_566 ?
O3E1 Pb2C O1A 63.6(4) 4_566 4_566 ?
O2B Pb2C O3C 72.6(4) 3_666 . ?
O2B1 Pb2C O3C 67.0(4) 4_566 . ?
O3F Pb2C O3C 57.0(2) . . ?
O3B1 Pb2C O3C 136.8(5) 2_665 . ?
O3B Pb2C O3C 140.8(4) 2_665 . ?
O3E1 Pb2C O3C 78.9(4) 4_566 . ?
O1A Pb2C O3C 142.5(2) 4_566 . ?
O2B Pb2C Cl 136.6(4) 3_666 4_566 ?
O2B1 Pb2C Cl 125.8(4) 4_566 4_566 ?
O3F Pb2C Cl 97.8(3) . 4_566 ?
O3B1 Pb2C Cl 151.0(5) 2_665 4_566 ?
O3B Pb2C Cl 135.9(5) 2_665 4_566 ?
O3E1 Pb2C Cl 72.6(4) 4_566 4_566 ?
O1A Pb2C Cl 100.33(15) 4_566 4_566 ?
O3C Pb2C Cl 68.54(16) . 4_566 ?
O2B Pb2C O3E 117.6(4) 3_666 4_566 ?
O2B1 Pb2C O3E 113.3(4) 4_566 4_566 ?
O3F Pb2C O3E 160.6(2) . 4_566 ?
O3B1 Pb2C O3E 81.5(5) 2_665 4_566 ?
O3B Pb2C O3E 81.1(4) 2_665 4_566 ?
O3E1 Pb2C O3E 63.8(4) 4_566 4_566 ?
O1A Pb2C O3E 19.9(2) 4_566 4_566 ?
O3C Pb2C O3E 138.00(19) . 4_566 ?
Cl Pb2C O3E 81.75(14) 4_566 4_566 ?
O3A AsA O2A 107.9(4) . . ?
O3A AsA O1A 111.6(4) . . ?
O2A AsA O1A 112.1(4) . . ?
O3A AsA O3D 107.2(4) . . ?
O2A AsA O3D 105.7(4) . . ?
O1A AsA O3D 112.1(4) . . ?
O3B1 AsB O3E 111.0(10) 3_666 3_666 ?
O3B1 AsB O2B1 86.4(11) 3_666 2_655 ?
O3E AsB O2B1 122.6(8) 3_666 2_655 ?
O3B1 AsB O1B 110.2(7) 3_666 4_557 ?
O3E AsB O1B 111.6(6) 3_666 4_557 ?
O2B1 AsB O1B 112.0(6) 2_655 4_557 ?
O3B1 AsB O3B 24.8(9) 3_666 3_666 ?
O3E AsB O3B 88.2(10) 3_666 3_666 ?
O2B1 AsB O3B 107.4(10) 2_655 3_666 ?
O1B AsB O3B 112.4(7) 4_557 3_666 ?
O3B1 AsB O2B 102.6(11) 3_666 . ?
O3E AsB O2B 108.6(8) 3_666 . ?
O2B1 AsB O2B 17.9(6) 2_655 . ?
O1B AsB O2B 112.5(6) 4_557 . ?
O3B AsB O2B 120.8(9) 3_666 . ?
O3B1 AsB O3E1 124.0(10) 3_666 . ?
O3E AsB O3E1 18.7(7) 3_666 . ?
O2B1 AsB O3E1 107.4(9) 2_655 . ?
O1B AsB O3E1 113.3(6) 4_557 . ?
O3B AsB O3E1 103.9(10) 3_666 . ?
O2B AsB O3E1 91.7(9) . . ?
O3F AsC O3C 107.5(5) . . ?
O3F AsC O1C 111.6(4) . 1_455 ?
O3C AsC O1C 111.4(4) . 1_455 ?
O3F AsC O2C 107.5(5) . . ?
O3C AsC O2C 106.8(4) . . ?
O1C AsC O2C 111.9(4) 1_455 . ?
AsA O1A Pb1B 125.0(4) . 3_666 ?
AsA O1A Pb1A 131.2(4) . . ?
Pb1B O1A Pb1A 92.3(3) 3_666 . ?
AsB O1B Pb1A 128.4(4) 4_567 3_666 ?
AsB O1B Pb1B 127.4(4) 4_567 . ?
Pb1A O1B Pb1B 92.4(2) 3_666 . ?
AsC O1C Pb1B 130.3(4) 1_655 3_666 ?
AsC O1C Pb1A 125.6(4) 1_655 . ?
Pb1B O1C Pb1A 92.3(2) 3_666 . ?
AsA O2A Pb2B 126.8(5) . 3_666 ?
AsA O2A Pb1A 107.0(4) . 3_665 ?
Pb2B O2A Pb1A 122.0(3) 3_666 3_665 ?
AsA O2A Pb1B 93.1(3) . . ?
Pb2B O2A Pb1B 108.4(3) 3_666 . ?
Pb1A O2A Pb1B 86.6(2) 3_665 . ?
O2B1 O2B AsB 74(3) 2_655 . ?
O2B1 O2B Pb2C 92(3) 2_655 3_666 ?
AsB O2B Pb2C 127.4(8) . 3_666 ?
O2B1 O2B Pb1B 132(3) 2_655 3_666 ?
AsB O2B Pb1B 104.4(7) . 3_666 ?
Pb2C O2B Pb1B 120.7(7) 3_666 3_666 ?
O2B O2B1 AsB 88(3) 2_654 2_654 ?
O2B O2B1 Pb2C 75(3) 2_654 4_556 ?
AsB O2B1 Pb2C 126.3(8) 2_654 4_556 ?
O2B O2B1 Pb1A 124(3) 2_654 2_655 ?
AsB O2B1 Pb1A 109.3(8) 2_654 2_655 ?
Pb2C O2B1 Pb1A 122.5(6) 4_556 2_655 ?
AsC O2C Pb2A 126.8(4) . . ?
AsC O2C Pb1B 109.0(4) . . ?
Pb2A O2C Pb1B 120.9(3) . . ?
AsA O3A Pb2A 109.1(4) . . ?
O3B1 O3B AsB 72(2) . 3_666 ?
O3B1 O3B Pb2C 76(2) . 2_664 ?
AsB O3B Pb2C 131.8(9) 3_666 2_664 ?
O3B1 O3B Pb2B 147(3) . 3_666 ?
AsB O3B Pb2B 104.4(8) 3_666 3_666 ?
Pb2C O3B Pb2B 121.6(7) 2_664 3_666 ?
O3B O3B1 AsB 83(2) . 3_666 ?
O3B O3B1 Pb2C 87(2) . 2_664 ?
AsB O3B1 Pb2C 142.2(12) 3_666 2_664 ?
O3B O3B1 Pb1A 122(3) . 3_665 ?
AsB O3B1 Pb1A 103.5(10) 3_666 3_665 ?
Pb2C O3B1 Pb1A 112.5(8) 2_664 3_665 ?
AsC O3C Pb2A 142.4(5) . 3_565 ?
AsC O3C Pb1A 101.4(4) . 3_665 ?
Pb2A O3C Pb1A 111.1(3) 3_565 3_665 ?
AsC O3C Pb2C 84.2(4) . . ?
Pb2A O3C Pb2C 109.5(3) 3_565 . ?
Pb1A O3C Pb2C 96.6(3) 3_665 . ?
AsA O3D Pb2B 141.7(5) . . ?
AsA O3D Pb1B 100.8(4) . . ?
Pb2B O3D Pb1B 111.1(3) . . ?
AsA O3D Pb2A 85.9(3) . . ?
Pb2B O3D Pb2A 108.9(3) . . ?
Pb1B O3D Pb2A 98.7(3) . . ?
O3E1 O3E AsB 91(3) 3_666 3_666 ?
O3E1 O3E Pb2B 131(3) 3_666 3_666 ?
AsB O3E Pb2B 110.2(8) 3_666 3_666 ?
O3E1 O3E Pb1B 36(2) 3_666 . ?
AsB O3E Pb1B 90.0(7) 3_666 . ?
Pb2B O3E Pb1B 98.2(5) 3_666 . ?
O3E O3E1 AsB 71(3) 3_666 . ?
O3E O3E1 Pb1B 137(3) 3_666 3_666 ?
AsB O3E1 Pb1B 103.3(8) . 3_666 ?
O3E O3E1 Pb2C 103(3) 3_666 4_556 ?
AsB O3E1 Pb2C 138.4(8) . 4_556 ?
Pb1B O3E1 Pb2C 107.4(6) 3_666 4_556 ?
AsC O3F Pb2C 111.2(4) . . ?
AsC O3F Pb1B 87.6(4) . . ?
Pb2C O3F Pb1B 100.0(3) . . ?
Pb2B Cl Pb2A 91.73(7) . . ?

loop_
_geom_bond_atom_site_label_1
_geom_bond_atom_site_label_2
_geom_bond_distance
_geom_bond_site_symmetry_2
_geom_bond_publ_flag
Pb1A O1B 2.449(8) 3_666 ?
Pb1A O1C 2.515(7) . ?
Pb1A O1A 2.549(8) . ?
Pb1A O2B1 2.562(16) 2_654 ?
Pb1A O3C 2.682(9) 3_665 ?
Pb1A O2A 2.704(9) 3_665 ?
Pb1A O3B1 2.72(2) 3_665 ?
Pb1A O2C 2.951(9) 3_665 ?
Pb1A O3B 3.16(2) 3_665 ?
Pb1A O3A 3.191(9) 3_665 ?
Pb1A Pb1B 3.6235(5) 3_666 ?
Pb1B O1A 2.477(8) 3_666 ?
Pb1B O1C 2.508(7) 3_666 ?
Pb1B O1B 2.570(7) . ?
Pb1B O2C 2.653(8) . ?
Pb1B O3D 2.660(8) . ?
Pb1B O2B 2.686(16) 3_666 ?
Pb1B O3E1 2.702(19) 3_666 ?
Pb1B O2A 2.881(9) . ?
Pb1B O3E 3.129(18) . ?
Pb1B O3F 3.237(11) . ?
Pb1B Pb1A 3.6235(5) 3_666 ?
Pb2A O2C 2.356(8) . ?
Pb2A O3C 2.438(8) 3_565 ?
Pb2A O3A 2.459(9) . ?
Pb2A O3F 2.824(8) 3_566 ?
Pb2A O1B 3.047(8) 3_566 ?
Pb2A O3D 3.075(10) . ?
Pb2A Cl 3.198(3) . ?
Pb2B O2A 2.357(8) 3_666 ?
Pb2B O3E 2.475(17) 3_666 ?
Pb2B O3D 2.489(8) . ?
Pb2B O3B 2.55(2) 3_666 ?
Pb2B O3A 2.773(8) 1_556 ?
Pb2B O1C 3.034(8) 3_666 ?
Pb2B Cl 3.126(3) . ?
Pb2C O2B 2.328(16) 3_666 ?
Pb2C O2B1 2.403(16) 4_566 ?
Pb2C O3F 2.414(9) . ?
Pb2C O3B1 2.432(19) 2_665 ?
Pb2C O3B 2.500(17) 2_665 ?
Pb2C O3E1 2.749(17) 4_566 ?
Pb2C O1A 3.047(8) 4_566 ?
Pb2C O3C 3.134(10) . ?
Pb2C Cl 3.140(3) 4_566 ?
Pb2C O3E 8.234(15) 4_566 ?
AsA O3A 1.685(8) . ?
AsA O2A 1.687(8) . ?
AsA O1A 1.688(8) . ?
AsA O3D 1.702(8) . ?
AsB O3B1 1.637(19) 3_666 ?
AsB O3E 1.640(16) 3_666 ?
AsB O2B1 1.659(16) 2_655 ?
AsB O1B 1.697(7) 4_557 ?
AsB O3B 1.711(17) 3_666 ?
AsB O2B 1.721(16) . ?
AsB O3E1 1.737(17) . ?
AsC O3F 1.685(8) . ?
AsC O3C 1.690(8) . ?
AsC O1C 1.691(7) 1_455 ?
AsC O2C 1.699(8) . ?
O1A Pb1B 2.477(7) 3_666 ?
O1B AsB 1.697(7) 4_567 ?
O1B Pb1A 2.449(8) 3_666 ?
O1C AsC 1.691(7) 1_655 ?
O1C Pb1B 2.508(7) 3_666 ?
O2A Pb2B 2.357(8) 3_666 ?
O2A Pb1A 2.704(9) 3_665 ?
O2B O2B1 0.530(18) 2_655 ?
O2B Pb2C 2.328(16) 3_666 ?
O2B Pb1B 2.686(16) 3_666 ?
O2B1 O2B 0.530(18) 2_654 ?
O2B1 AsB 1.659(16) 2_654 ?
O2B1 Pb2C 2.403(16) 4_556 ?
O2B1 Pb1A 2.562(16) 2_655 ?
O3B O3B1 0.72(3) . ?
O3B AsB 1.711(17) 3_666 ?
O3B Pb2C 2.500(17) 2_664 ?
O3B Pb2B 2.55(2) 3_666 ?
O3B1 AsB 1.637(19) 3_666 ?
O3B1 Pb2C 2.432(19) 2_664 ?
O3B1 Pb1A 2.72(2) 3_665 ?
O3C Pb2A 2.438(8) 3_565 ?
O3C Pb1A 2.682(9) 3_665 ?
O3E O3E1 0.556(19) 3_666 ?
O3E AsB 1.640(16) 3_666 ?
O3E Pb2B 2.475(17) 3_666 ?
O3E1 O3E 0.556(19) 3_666 ?
O3E1 Pb1B 2.702(19) 3_666 ?
O3E1 Pb2C 2.749(17) 4_556 ?

_cod_database_fobs_code 2109021
